data_4114095
loop_
_publ_author_name
'Panagiotis Angaridis'
'John F. Berry'
'F. Albert Cotton'
'Carlos A. Murillo'
'Xiaoping Wang'

_publ_contact_author_address
;  Laboratory for Molecular Structure and Bonding
   Dept. of Chemistry
   Texas A&M University, P.O. Box  30012
   College Station, TX 77842-3012, USA
;
_publ_contact_author_email cotton@tamu.edu
_publ_contact_author_fax '(979) 845 9351'
_publ_contact_author_name 'F. A. Cotton'
_publ_contact_author_phone '(979) 845 4432'
_publ_section_title
;
 Molecular Squares with Paramagnetic Diruthenium Corners: Synthetic and
 Crystallographic Challenges
;
_journal_name_full 'Journal of the American Chemical Society'
_journal_page_first 10327
_journal_page_last 10334
_journal_paper_doi 10.1021/ja036095x
_journal_volume 125
_journal_year 2003
_chemical_formula_moiety '(C128H128N16O36Cl4Ru8) (C2H3N) (C6H14)2 (H2O)12'
_chemical_formula_sum 'C142 H183 Cl4 N17 O48 Ru8'
_chemical_formula_weight 3846.41
_chemical_name_common '{cis-(DAniF)2Ru2Cl(oxalate)(H2O)}4 (CH3CN) 2(C6H14) 12H2O'
_chemical_name_systematic
; 
 ? 
;
_space_group_IT_number 87
_symmetry_cell_setting tetragonal
_symmetry_space_group_name_Hall '-I 4'
_symmetry_space_group_name_H-M 'I 4/m'
_atom_sites_solution_hydrogens geom
_atom_sites_solution_primary direct
_atom_sites_solution_secondary difmap
_audit_creation_method SHELXL-97
_cell_angle_alpha 90.00
_cell_angle_beta 90.00
_cell_angle_gamma 90.00
_cell_formula_units_Z 2
_cell_length_a 19.9157(14)
_cell_length_b 19.9157(14)
_cell_length_c 25.760(4)
_cell_measurement_reflns_used 8338
_cell_measurement_temperature 213(2)
_cell_measurement_theta_max 23.00
_cell_measurement_theta_min 2.42
_cell_volume 10217.3(19)
_computing_cell_refinement SAINT
_computing_data_collection SMART
_computing_data_reduction 'SAINT and SADABS'
_computing_molecular_graphics 'SHELXTL V6.10 (Bruker, 2000)'
_computing_publication_material CIFTAB
_computing_structure_refinement 'SHELXL-97 (Sheldrick, 1997)'
_computing_structure_solution 'SHELXS-97 (Sheldrick, 1990)'
_diffrn_ambient_temperature 213(2)
_diffrn_measured_fraction_theta_full 0.993
_diffrn_measured_fraction_theta_max 0.993
_diffrn_measurement_device_type 'Bruker SMART 1000'
_diffrn_measurement_method 'w/ scans'
_diffrn_radiation_monochromator graphite
_diffrn_radiation_source 'normal-focus sealed tube'
_diffrn_radiation_type MoK\a
_diffrn_radiation_wavelength 0.71073
_diffrn_reflns_av_R_equivalents 0.0548
_diffrn_reflns_av_sigmaI/netI 0.0416
_diffrn_reflns_limit_h_max 21
_diffrn_reflns_limit_h_min -17
_diffrn_reflns_limit_k_max 21
_diffrn_reflns_limit_k_min -20
_diffrn_reflns_limit_l_max 27
_diffrn_reflns_limit_l_min -27
_diffrn_reflns_number 19332
_diffrn_reflns_theta_full 22.50
_diffrn_reflns_theta_max 22.50
_diffrn_reflns_theta_min 2.05
_diffrn_standards_decay_% none
_diffrn_standards_interval_count none
_diffrn_standards_interval_time none
_diffrn_standards_number 'none (area detector data)'
_exptl_absorpt_coefficient_mu 0.694
_exptl_absorpt_correction_T_max 0.8566
_exptl_absorpt_correction_T_min 0.7424
_exptl_absorpt_correction_type multi-scan
_exptl_absorpt_process_details 'SADABS V1.03'
_exptl_crystal_colour brown
_exptl_crystal_density_diffrn 1.250
_exptl_crystal_description block
_exptl_crystal_F_000 3916
_exptl_crystal_size_max 0.41
_exptl_crystal_size_mid 0.32
_exptl_crystal_size_min 0.23
_refine_diff_density_max 1.021
_refine_diff_density_min -1.273
_refine_diff_density_rms 0.146
_refine_ls_extinction_method none
_refine_ls_goodness_of_fit_ref 1.147
_refine_ls_hydrogen_treatment mixed
_refine_ls_matrix_type full
_refine_ls_number_parameters 292
_refine_ls_number_reflns 3426
_refine_ls_number_restraints 47
_refine_ls_restrained_S_all 1.140
_refine_ls_R_factor_all 0.1231
_refine_ls_R_factor_gt 0.0820
_refine_ls_shift/su_max 0.000
_refine_ls_shift/su_mean 0.000
_refine_ls_structure_factor_coef Fsqd
_refine_ls_weighting_details 'calc w=1/[\s^2^(Fo^2^)+(0.0820P)^2^+267.8000P] where P=(Fo^2^+2Fc^2^)/3'
_refine_ls_weighting_scheme calc
_refine_ls_wR_factor_gt 0.1973
_refine_ls_wR_factor_ref 0.2443
_reflns_number_gt 2353
_reflns_number_total 3426
_reflns_threshold_expression >2sigma(I)
_cod_data_source_file ja036095xsi20030512_050600_3.cif
_cod_data_source_block compound2
_cod_original_cell_volume 10217.1(18)
_cod_database_code 4114095

loop_
_symmetry_equiv_pos_as_xyz
'x, y, z'
'-x, -y, z'
'-y, x, z'
'y, -x, z'
'x+1/2, y+1/2, z+1/2'
'-x+1/2, -y+1/2, z+1/2'
'-y+1/2, x+1/2, z+1/2'
'y+1/2, -x+1/2, z+1/2'
'-x, -y, -z'
'x, y, -z'
'y, -x, -z'
'-y, x, -z'
'-x+1/2, -y+1/2, -z+1/2'
'x+1/2, y+1/2, -z+1/2'
'y+1/2, -x+1/2, -z+1/2'
'-y+1/2, x+1/2, -z+1/2'

loop_
_atom_site_label
_atom_site_type_symbol
_atom_site_fract_x
_atom_site_fract_y
_atom_site_fract_z
_atom_site_U_iso_or_equiv
_atom_site_adp_type
_atom_site_occupancy
_atom_site_symmetry_multiplicity
_atom_site_calc_flag
_atom_site_refinement_flags
_atom_site_disorder_assembly
_atom_site_disorder_group
Ru1 Ru 0.03654(5) 0.76049(5) 0.45473(3) 0.0369(4) Uani 1 1 d . . .
Cl1 Cl 0.0352(4) 0.7696(3) 0.3602(2) 0.0350(15) Uani 0.50 1 d P . .
O3 O 0.0243(12) 0.7972(10) 0.6435(7) 0.0350(15) Uani 0.50 1 d P . .
O1 O 0.0968(4) 0.8462(4) 0.4563(3) 0.035(2) Uani 1 1 d . . .
O2 O -0.0471(4) 0.8238(4) 0.4563(3) 0.0312(19) Uani 1 1 d . . .
C1 C 0.1149(10) 0.8683(10) 0.5000 0.050(5) Uani 1 2 d S . .
C2 C -0.0704(9) 0.8396(8) 0.5000 0.038(4) Uani 1 2 d S . .
C10 C 0.1488(10) 0.6851(9) 0.5000 0.042(5) Uani 1 2 d S . .
N1 N 0.1214(6) 0.7034(5) 0.4555(4) 0.042(3) Uani 1 1 d . . .
C11 C 0.1556(9) 0.6852(9) 0.4086(6) 0.068(5) Uani 1 1 d . . .
C12 C 0.1617(13) 0.6208(11) 0.3918(8) 0.136(10) Uani 1 1 d D . .
H12A H 0.1427 0.5863 0.4119 0.163 Uiso 1 1 calc R . .
C13 C 0.1946(16) 0.6040(12) 0.3466(11) 0.156(13) Uani 1 1 d D . .
H13A H 0.1930 0.5601 0.3335 0.188 Uiso 1 1 calc R . .
C14 C 0.2291(10) 0.6526(12) 0.3219(7) 0.112(8) Uani 1 1 d D A .
C15 C 0.2232(16) 0.7182(13) 0.3360(10) 0.167(14) Uani 1 1 d D . .
H15A H 0.2438 0.7520 0.3162 0.200 Uiso 1 1 calc R . .
C16 C 0.1868(13) 0.7347(11) 0.3798(9) 0.132(10) Uani 1 1 d D . .
H16A H 0.1832 0.7798 0.3900 0.158 Uiso 1 1 calc R . .
O10 O 0.2643(10) 0.6405(11) 0.2747(6) 0.170(9) Uani 1 1 d D . .
C17 C 0.288(8) 0.573(3) 0.267(3) 0.21(4) Uani 0.49(9) 1 d PD A 1
H17A H 0.3122 0.5704 0.2343 0.313 Uiso 0.49(9) 1 calc PR A 1
H17B H 0.2498 0.5426 0.2657 0.313 Uiso 0.49(9) 1 calc PR A 1
H17C H 0.3173 0.5602 0.2951 0.313 Uiso 0.49(9) 1 calc PR A 1
C17B C 0.242(6) 0.581(4) 0.247(3) 0.21(4) Uani 0.51(9) 1 d PD A 2
H17D H 0.2684 0.5759 0.2160 0.313 Uiso 0.51(9) 1 calc PR A 2
H17E H 0.1950 0.5862 0.2384 0.313 Uiso 0.51(9) 1 calc PR A 2
H17F H 0.2479 0.5423 0.2694 0.313 Uiso 0.51(9) 1 calc PR A 2
N2 N -0.0273(5) 0.6805(4) 0.4551(3) 0.032(2) Uani 1 1 d . B .
C20 C -0.0476(9) 0.6548(8) 0.5000 0.036(4) Uani 1 2 d S . .
C21 C -0.0532(8) 0.6507(7) 0.4096(5) 0.054(4) Uani 1 1 d . . .
C22A C -0.0431(13) 0.5836(11) 0.4002(8) 0.067(6) Uani 0.619(11) 1 d PD B 1
H22A H -0.0148 0.5591 0.4223 0.080 Uiso 0.619(11) 1 calc PR B 1
C23A C -0.0735(15) 0.5513(11) 0.3593(10) 0.088(8) Uani 0.619(11) 1 d PD B 1
H23A H -0.0694 0.5046 0.3553 0.105 Uiso 0.619(11) 1 calc PR B 1
C24A C -0.1092(10) 0.5882(9) 0.3251(7) 0.090(6) Uani 0.619(11) 1 d PD B 1
C25A C -0.1240(16) 0.6538(12) 0.3349(11) 0.089(9) Uani 0.619(11) 1 d PD B 1
H25A H -0.1552 0.6769 0.3142 0.106 Uiso 0.619(11) 1 calc PR B 1
C26A C -0.0925(14) 0.6859(10) 0.3757(9) 0.068(7) Uani 0.619(11) 1 d PD B 1
H26A H -0.0981 0.7324 0.3802 0.082 Uiso 0.619(11) 1 calc PR B 1
O20A O -0.1456(13) 0.558(2) 0.2840(12) 0.131(6) Uani 0.619(11) 1 d PD B 1
C27A C -0.107(2) 0.532(3) 0.2410(13) 0.21(3) Uani 0.619(11) 1 d PD B 1
H27A H -0.1020 0.4842 0.2442 0.322 Uiso 0.619(11) 1 calc PR B 1
H27B H -0.0627 0.5532 0.2411 0.322 Uiso 0.619(11) 1 calc PR B 1
H27C H -0.1295 0.5430 0.2087 0.322 Uiso 0.619(11) 1 calc PR B 1
C22B C -0.0146(14) 0.6194(19) 0.3731(13) 0.067(6) Uani 0.381(11) 1 d PD B 2
H22B H 0.0323 0.6200 0.3768 0.080 Uiso 0.381(11) 1 calc PR B 2
C23B C -0.0421(13) 0.587(2) 0.3312(14) 0.088(8) Uani 0.381(11) 1 d PD B 2
H23B H -0.0146 0.5643 0.3073 0.105 Uiso 0.381(11) 1 calc PR B 2
C24B C -0.1092(10) 0.5882(9) 0.3251(7) 0.090(6) Uani 0.381(11) 1 d PD B 2
C25B C -0.1502(14) 0.618(2) 0.3603(14) 0.089(9) Uani 0.381(11) 1 d PD B 2
H25B H -0.1970 0.6175 0.3561 0.106 Uiso 0.381(11) 1 calc PR B 2
C26B C -0.1215(18) 0.6506(19) 0.4022(11) 0.068(7) Uani 0.381(11) 1 d PD B 2
H26B H -0.1492 0.6729 0.4263 0.082 Uiso 0.381(11) 1 calc PR B 2
O20B O -0.141(2) 0.555(3) 0.2826(19) 0.131(6) Uani 0.381(11) 1 d PD B 2
C27B C -0.190(3) 0.593(4) 0.254(2) 0.21(3) Uani 0.381(11) 1 d PD B 2
H27D H -0.2128 0.5634 0.2298 0.322 Uiso 0.381(11) 1 calc PR B 2
H27E H -0.1686 0.6291 0.2355 0.322 Uiso 0.381(11) 1 calc PR B 2
H27F H -0.2230 0.6113 0.2783 0.322 Uiso 0.381(11) 1 calc PR B 2
N1S N 0.0000 1.0000 0.4773(15) 0.040(11) Uani 0.50 4 d SPD . .
C1S C 0.0000 1.0000 0.4325(14) 0.08(2) Uani 0.50 4 d SPD . .
C2S C 0.0000 1.0000 0.3733(14) 0.026(10) Uani 0.50 4 d SPD . .
H2S1 H 0.0360 1.0286 0.3607 0.039 Uiso 0.13 1 calc PR . .
H2S2 H -0.0427 1.0169 0.3607 0.039 Uiso 0.13 1 calc PR . .
H2S3 H 0.0068 0.9546 0.3607 0.039 Uiso 0.13 1 calc PR . .
O1S O 0.1019(19) 1.130(3) 0.3532(16) 0.113(9) Uani 0.49(3) 1 d P C 1
O1SA O 0.0698(18) 1.106(3) 0.3528(16) 0.113(9) Uani 0.51(3) 1 d P C 2
O2S O 0.5000 0.5000 0.2689(7) 0.069(6) Uani 1 4 d S . .
O3S O -0.204(3) 0.724(3) 0.5000 0.18(3) Uani 0.50 2 d SP . .
C3S C 0.170(4) 0.499(5) 0.5000 0.36(5) Uiso 1 2 d SD . .
H3S1 H 0.1940 0.5224 0.5272 0.435 Uiso 0.50 1 calc PR . .
H3S2 H 0.1899 0.5092 0.4666 0.435 Uiso 0.50 1 calc PR . .
H3S3 H 0.1719 0.4510 0.5062 0.435 Uiso 0.50 1 calc PR . .
C4S C 0.096(4) 0.522(4) 0.5000 0.26(3) Uiso 1 2 d SD . .
C5S C 0.030(3) 0.511(5) 0.529(2) 0.23(4) Uiso 0.50 1 d PD . .

loop_
_atom_site_aniso_label
_atom_site_aniso_U_11
_atom_site_aniso_U_22
_atom_site_aniso_U_33
_atom_site_aniso_U_23
_atom_site_aniso_U_13
_atom_site_aniso_U_12
Ru1 0.0441(7) 0.0359(7) 0.0306(5) -0.0025(4) 0.0006(5) 0.0005(5)
Cl1 0.053(4) 0.027(5) 0.025(2) -0.012(2) 0.001(3) 0.011(4)
O3 0.053(4) 0.027(5) 0.025(2) -0.012(2) 0.001(3) 0.011(4)
O1 0.056(6) 0.024(4) 0.024(4) -0.002(4) 0.003(4) -0.010(4)
O2 0.044(5) 0.031(4) 0.018(4) -0.004(3) -0.002(4) 0.013(4)
C1 0.047(12) 0.056(13) 0.046(13) 0.000 0.000 0.022(10)
C2 0.047(11) 0.024(9) 0.042(12) 0.000 0.000 0.000(8)
C10 0.055(12) 0.033(10) 0.038(11) 0.000 0.000 0.010(9)
N1 0.054(7) 0.041(6) 0.033(6) -0.005(5) 0.000(5) 0.005(5)
C11 0.077(12) 0.078(12) 0.049(10) -0.007(9) 0.010(8) 0.011(10)
C12 0.18(3) 0.12(2) 0.109(19) -0.053(16) 0.057(18) -0.056(19)
C13 0.19(3) 0.11(2) 0.17(3) -0.05(2) 0.08(2) -0.03(2)
C14 0.081(16) 0.17(3) 0.086(16) -0.044(17) 0.005(12) 0.030(16)
C15 0.19(3) 0.17(3) 0.14(3) -0.02(2) 0.10(2) -0.03(2)
C16 0.15(2) 0.13(2) 0.12(2) -0.032(17) 0.059(18) -0.012(18)
O10 0.19(2) 0.24(2) 0.082(11) -0.045(13) 0.045(12) 0.036(17)
C17 0.32(11) 0.20(4) 0.10(4) -0.06(4) 0.04(5) 0.07(6)
C17B 0.32(11) 0.20(4) 0.10(4) -0.06(4) 0.04(5) 0.07(6)
N2 0.054(7) 0.020(5) 0.023(5) -0.001(4) -0.003(5) -0.011(5)
C20 0.040(11) 0.024(9) 0.043(11) 0.000 0.000 0.006(8)
C21 0.065(11) 0.052(10) 0.044(9) -0.001(7) 0.000(7) -0.008(7)
C22A 0.090(18) 0.058(16) 0.053(15) -0.001(11) -0.007(13) -0.015(13)
C23A 0.10(2) 0.060(18) 0.10(2) -0.009(15) -0.003(18) 0.007(15)
C24A 0.118(17) 0.085(14) 0.068(12) -0.010(11) -0.020(11) -0.026(13)
C25A 0.09(2) 0.09(2) 0.09(2) -0.001(16) -0.040(17) -0.017(16)
C26A 0.10(2) 0.046(15) 0.058(15) -0.006(11) -0.019(14) 0.003(13)
O20A 0.150(15) 0.169(16) 0.074(10) -0.042(10) -0.009(10) -0.036(12)
C27A 0.19(5) 0.39(9) 0.06(2) -0.03(4) -0.02(3) -0.07(5)
C22B 0.090(18) 0.058(16) 0.053(15) -0.001(11) -0.007(13) -0.015(13)
C23B 0.10(2) 0.060(18) 0.10(2) -0.009(15) -0.003(18) 0.007(15)
C24B 0.118(17) 0.085(14) 0.068(12) -0.010(11) -0.020(11) -0.026(13)
C25B 0.09(2) 0.09(2) 0.09(2) -0.001(16) -0.040(17) -0.017(16)
C26B 0.10(2) 0.046(15) 0.058(15) -0.006(11) -0.019(14) 0.003(13)
O20B 0.150(15) 0.169(16) 0.074(10) -0.042(10) -0.009(10) -0.036(12)
C27B 0.19(5) 0.39(9) 0.06(2) -0.03(4) -0.02(3) -0.07(5)
N1S 0.023(13) 0.023(13) 0.07(3) 0.000 0.000 0.000
C1S 0.09(4) 0.09(4) 0.07(5) 0.000 0.000 0.000
C2S 0.016(13) 0.016(13) 0.04(3) 0.000 0.000 0.000
O1S 0.04(2) 0.21(3) 0.084(10) 0.012(17) 0.003(18) 0.001(18)
O1SA 0.04(2) 0.21(3) 0.084(10) 0.012(17) 0.003(18) 0.001(18)
O2S 0.090(10) 0.090(10) 0.026(10) 0.000 0.000 0.000
O3S 0.18(5) 0.16(5) 0.19(6) 0.000 0.000 0.13(4)

loop_
_atom_type_symbol
_atom_type_description
_atom_type_scat_dispersion_real
_atom_type_scat_dispersion_imag
_atom_type_scat_source
C C 0.0033 0.0016 'International Tables Vol C Tables 4.2.6.8 and 6.1.1.4'
H H 0.0000 0.0000 'International Tables Vol C Tables 4.2.6.8 and 6.1.1.4'
N N 0.0061 0.0033 'International Tables Vol C Tables 4.2.6.8 and 6.1.1.4'
O O 0.0106 0.0060 'International Tables Vol C Tables 4.2.6.8 and 6.1.1.4'
Cl Cl 0.1484 0.1585 'International Tables Vol C Tables 4.2.6.8 and 6.1.1.4'
Ru Ru -1.2594 0.8363 'International Tables Vol C Tables 4.2.6.8 and 6.1.1.4'

loop_
_geom_angle_atom_site_label_1
_geom_angle_atom_site_label_2
_geom_angle_atom_site_label_3
_geom_angle
_geom_angle_site_symmetry_1
_geom_angle_site_symmetry_3
_geom_angle_publ_flag
N1 Ru1 N2 94.7(4) . . y
N1 Ru1 O1 88.8(4) . . y
N2 Ru1 O1 176.2(4) . . y
N1 Ru1 O2 176.4(4) . . y
N2 Ru1 O2 88.5(4) . . y
O1 Ru1 O2 88.0(3) . . y
N1 Ru1 Ru1 89.5(3) . 10_556 y
N2 Ru1 Ru1 89.7(2) . 10_556 y
O1 Ru1 Ru1 88.9(2) . 10_556 y
O2 Ru1 Ru1 88.86(19) . 10_556 y
N1 Ru1 Cl1 93.4(3) . . y
N2 Ru1 Cl1 93.2(3) . . y
O1 Ru1 Cl1 88.0(3) . . y
O2 Ru1 Cl1 88.1(2) . . y
Ru1 Ru1 Cl1 175.70(13) 10_556 . y
O3 Cl1 Ru1 103(2) 10_556 . ?
Cl1 O3 Ru1 64.0(18) 10_556 10_556 ?
C1 O1 Ru1 117.8(10) . . ?
C2 O2 Ru1 117.6(9) . . ?
O1 C1 O1 126(2) 10_556 . ?
O1 C1 C2 116.8(10) 10_556 3_665 ?
O1 C1 C2 116.8(10) . 3_665 ?
O2 C2 O2 127.0(16) 10_556 . ?
O2 C2 C1 116.5(8) 10_556 11_466 ?
O2 C2 C1 116.5(8) . 11_466 ?
N1 C10 N1 120.4(16) 10_556 . ?
C10 N1 C11 117.7(13) . . ?
C10 N1 Ru1 120.3(9) . . ?
C11 N1 Ru1 121.9(9) . . ?
C12 C11 C16 117.5(16) . . ?
C12 C11 N1 123.4(16) . . ?
C16 C11 N1 119.1(15) . . ?
C11 C12 C13 122.8(19) . . ?
C14 C13 C12 117.9(18) . . ?
C13 C14 C15 121.3(16) . . ?
C13 C14 O10 122.2(18) . . ?
C15 C14 O10 115.7(19) . . ?
C14 C15 C16 119.4(19) . . ?
C15 C16 C11 120.4(19) . . ?
C14 O10 C17 116(2) . . ?
C14 O10 C17B 114(2) . . ?
C17 O10 C17B 43(5) . . ?
C20 N2 C21 116.8(11) . . ?
C20 N2 Ru1 119.7(8) . . ?
C21 N2 Ru1 123.5(8) . . ?
N2 C20 N2 121.2(15) 10_556 . ?
C22B C21 C26A 97(2) . . ?
C22B C21 C22A 49.6(19) . . ?
C26A C21 C22A 118.0(15) . . ?
C22B C21 C26B 117.5(16) . . ?
C26A C21 C26B 49.1(19) . . ?
C22A C21 C26B 97(2) . . ?
C22B C21 N2 124.0(15) . . ?
C26A C21 N2 121.6(14) . . ?
C22A C21 N2 120.2(14) . . ?
C26B C21 N2 118.4(15) . . ?
C21 C22A C23A 121.8(19) . . ?
C24A C23A C22A 118.5(18) . . ?
C23A C24A C25A 120.9(16) . . ?
C23A C24A O20A 121(2) . . ?
C25A C24A O20A 116(2) . . ?
C24A C25A C26A 119.2(19) . . ?
C21 C26A C25A 120.6(18) . . ?
C24A O20A C27A 117(2) . . ?
C21 C22B C23B 122(2) . . ?
C21 C26B C25B 121(2) . . ?
C1S N1S N1S 180.00(2) . 9_576 ?
N1S C1S C2S 180.00(2) . . ?
C5S C4S C3S 141(6) . . ?
C5S C4S C3S 141(6) 10_556 . ?
C4S C5S C5S 101(6) . 9_566 ?

loop_
_geom_bond_atom_site_label_1
_geom_bond_atom_site_label_2
_geom_bond_distance
_geom_bond_site_symmetry_2
_geom_bond_publ_flag
Ru1 Ru1 2.3322(18) 10_556 y
Ru1 N1 2.036(11) . y
Ru1 N2 2.039(9) . y
Ru1 O1 2.087(8) . y
Ru1 O2 2.089(7) . y
Ru1 Cl1 2.443(6) . y
Cl1 O3 0.600(16) 10_556 ?
O3 Cl1 0.600(16) 10_556 ?
O3 Ru1 2.645(17) 10_556 y
O1 C1 1.263(12) . ?
O2 C2 1.257(10) . ?
C1 O1 1.263(12) 10_556 ?
C1 C2 1.52(3) 3_665 ?
C2 O2 1.257(10) 10_556 ?
C2 C1 1.52(3) 11_466 ?
C10 N1 1.322(13) 10_556 ?
C10 N1 1.322(13) . ?
N1 C11 1.433(18) . ?
C11 C12 1.36(2) . ?
C11 C16 1.38(3) . ?
C12 C13 1.38(2) . ?
C13 C14 1.35(2) . ?
C14 C15 1.36(2) . ?
C14 O10 1.424(16) . ?
C15 C16 1.38(2) . ?
O10 C17 1.440(19) . ?
O10 C17B 1.44(3) . ?
N2 C20 1.327(12) . ?
N2 C21 1.411(16) . ?
C20 N2 1.327(12) 10_556 ?
C21 C22B 1.36(4) . ?
C21 C26A 1.37(2) . ?
C21 C22A 1.37(2) . ?
C21 C26B 1.37(4) . ?
C22A C23A 1.37(2) . ?
C23A C24A 1.35(2) . ?
C24A C25A 1.36(2) . ?
C24A O20A 1.420(17) . ?
C25A C26A 1.38(2) . ?
O20A C27A 1.441(17) . ?
C22B C23B 1.37(2) . ?
C25B C26B 1.38(2) . ?
O20B C27B 1.439(19) . ?
N1S C1S 1.154(19) . ?
N1S N1S 1.17(8) 9_576 ?
C1S C2S 1.53(2) . ?
C3S C4S 1.53(2) . ?
C4S C5S 1.53(2) . ?
C4S C5S 1.53(2) 10_556 ?
C5S C5S 1.49(13) 10_556 ?
